data_7134148
loop_
_publ_author_name
'Hu, Yiming'
'Wang, Fiona Yihan'
'Xie, Yi'
'Coleman, Benjamin D.'
'Stern, Charlotte L.'
'Mirkin, Chad A.'

_publ_section_title
;
 Manipulating metal--ligand binding in allosteric coordination complexes
 through ring strain
;
_journal_name_full 'Chemical Communications'
_journal_paper_doi 10.1039/D4CC06135G
_journal_year 2025
_chemical_formula_moiety 'C30 H32 N5 P Pt S, 2(B F4)'
_chemical_formula_sum 'C30 H32 B2 F8 N5 P Pt S'
_chemical_formula_weight 894.34
_space_group_crystal_system triclinic
_space_group_IT_number 2
_space_group_name_Hall '-P 1'
_space_group_name_H-M_alt 'P -1'
_atom_sites_solution_hydrogens geom
_audit_creation_date 2023-08-30
_audit_creation_method
;
Olex2 1.5-ac5-024
(compiled 2022.04.12 svn.rca3783a0 for Rigaku Oxford Diffraction, GUI svn.r6498)
;
_audit_update_record
;
2023-09-18 deposited with the CCDC.	2025-01-01 downloaded from the CCDC.
;
_cell_angle_alpha 101.9598(10)
_cell_angle_beta 103.3600(10)
_cell_angle_gamma 103.1011(10)
_cell_formula_units_Z 2
_cell_length_a 11.57903(12)
_cell_length_b 11.85721(14)
_cell_length_c 13.18425(17)
_cell_measurement_reflns_used 59384
_cell_measurement_temperature 100.0(2)
_cell_measurement_theta_max 34.0040
_cell_measurement_theta_min 2.7260
_cell_volume 1649.68(4)
_computing_cell_refinement 'CrysAlisPro 1.171.42.75a (Rigaku OD, 2022)'
_computing_data_collection 'CrysAlisPro 1.171.42.75a (Rigaku OD, 2022)'
_computing_data_reduction 'CrysAlisPro 1.171.42.75a (Rigaku OD, 2022)'
_computing_molecular_graphics 'Olex2 1.5-ac5-024 (Dolomanov et al., 2009)'
_computing_publication_material 'Olex2 1.5-ac5-024 (Dolomanov et al., 2009)'
_computing_structure_refinement 'SHELXL 2019/2 (Sheldrick, 2015)'
_diffrn_ambient_environment N~2~
_diffrn_ambient_temperature 100.0(2)
_diffrn_detector 'Hybrid Pixel Array Detector'
_diffrn_detector_area_resol_mean 10.0000
_diffrn_detector_type HyPix
_diffrn_measured_fraction_theta_full 0.998
_diffrn_measured_fraction_theta_max 0.918
_diffrn_measurement_details
;
List of Runs (angles in degrees, time in seconds):

  # Type    Start    End  Width  t~exp~   \w     \q     \k     \f   Frames
#--------------------------------------------------------------------------
  1  \w    -67.00 -20.00   0.50   15.00    --  -12.68 138.00-169.00   94
  2  \w    -62.00 -16.00   0.50   15.00    --  -12.68 131.00  15.00   92
  3  \w     20.00  69.00   0.50   15.00    --   13.93-138.00 128.00   98
  4  \w     16.00  64.00   0.50   15.00    --   13.93-131.00 -55.00   96
  5  \w    -40.00  43.00   0.50   15.00    --  -12.68  87.00  93.65  166
  6  \w    -24.00  21.00   0.50   15.00    --  -12.68 -99.00 120.00   90
  7  \w    -85.00  10.00   0.50   15.00    --  -12.68 -77.00  60.00  190
  8  \w    -67.00 -19.00   0.50   15.00    --  -12.68 137.00 -87.99   96
  9  \w    -85.00  10.00   0.50   15.00    --  -12.68 -77.00-120.00  190
 10  \w    -86.00   0.00   0.50   15.00    --  -12.68 -37.00-120.00  172
 11  \w    -24.00  21.00   0.50   15.00    --  -12.68 -99.00 -60.00   90
 12  \w    -34.00  45.00   0.50   15.00    --   13.93 -94.00  52.71  158
 13  \w    -42.00  42.00   0.50   15.00    --   13.93 -88.00-125.42  168
 14  \w      2.00  87.00   0.50   15.00    --   13.93  37.00 150.00  170
 15  \w    -60.00   5.00   0.50   15.00    --   13.93 -19.00 -30.00  130
 16  \w    -42.00  43.00   0.50   15.00    --   13.93 -90.00 -52.47  170
 17  \w    -60.00   5.00   0.50   15.00    --   13.93 -19.00 150.00  130
 18  \w    -24.00  21.00   0.50   15.00    --  -12.68 -99.00 -90.00   90
 19  \w    -66.00 -18.00   0.50   15.00    --  -12.68 135.00 145.70   96
 20  \w    -69.00 -21.00   0.50   15.00    --  -12.68 140.00-115.44   96
 21  \w    -69.00 -21.00   0.50   15.00    --  -12.68 140.00  33.32   96
 22  \w    -66.00 -19.00   0.50   15.00    --  -12.68 136.00 118.71   94
 23  \w    -24.00  21.00   0.50   15.00    --  -12.68 -99.00   0.00   90
 24  \w    -69.00 -21.00   0.50   15.00    --  -12.68 140.00 -14.78   96
 25  \w    -67.00 -19.00   0.50   15.00    --  -12.68 137.00 107.32   96
 26  \w    -24.00  21.00   0.50   15.00    --  -12.68 -99.00-180.00   90
 27  \w    -66.00 -18.00   0.50   15.00    --  -12.68 135.00-169.75   96
 28  \w    -60.00 -35.00   0.50   15.00    --   13.93 -19.00  30.00   50
 29  \w    -31.00  45.00   0.50   15.00    --   13.93 -95.00  30.36  152
;
_diffrn_measurement_device 'four-circle diffractometer'
_diffrn_measurement_device_type 'XtaLAB Synergy, Single source at offset/far, HyPix'
_diffrn_measurement_method '\w scans'
_diffrn_orient_matrix_type 'CrysAlisPro convention (1999,Acta A55,543-557)'
_diffrn_orient_matrix_UB_11 0.0031209000
_diffrn_orient_matrix_UB_12 -0.0073508000
_diffrn_orient_matrix_UB_13 -0.0539858000
_diffrn_orient_matrix_UB_21 0.0633566000
_diffrn_orient_matrix_UB_22 0.0341059000
_diffrn_orient_matrix_UB_23 0.0197434000
_diffrn_orient_matrix_UB_31 0.0173228000
_diffrn_orient_matrix_UB_32 -0.0534892000
_diffrn_orient_matrix_UB_33 0.0012025000
_diffrn_radiation_monochromator mirror
_diffrn_radiation_probe x-ray
_diffrn_radiation_type 'Mo K\a'
_diffrn_radiation_wavelength 0.71073
_diffrn_reflns_av_unetI/netI 0.0605
_diffrn_reflns_Laue_measured_fraction_full 0.998
_diffrn_reflns_Laue_measured_fraction_max 0.918
_diffrn_reflns_limit_h_max 17
_diffrn_reflns_limit_h_min -18
_diffrn_reflns_limit_k_max 18
_diffrn_reflns_limit_k_min -17
_diffrn_reflns_limit_l_max 20
_diffrn_reflns_limit_l_min -19
_diffrn_reflns_number 106307
_diffrn_reflns_point_group_measured_fraction_full 0.998
_diffrn_reflns_point_group_measured_fraction_max 0.918
_diffrn_reflns_theta_full 25.242
_diffrn_reflns_theta_max 33.897
_diffrn_reflns_theta_min 2.738
_diffrn_source 'micro-focus sealed X-ray tube'
_diffrn_source_type 'PhotonJet (Mo) X-ray Source'
_exptl_absorpt_coefficient_mu 4.441
_exptl_absorpt_correction_T_max 1.000
_exptl_absorpt_correction_T_min 0.447
_exptl_absorpt_correction_type gaussian
_exptl_absorpt_process_details
;
CrysAlisPro 1.171.42.75a (Rigaku Oxford Diffraction, 2022)
Numerical absorption correction based on gaussian integration over
a multifaceted crystal model
Empirical absorption correction using spherical harmonics,
implemented in SCALE3 ABSPACK scaling algorithm.
;
_exptl_crystal_colour colourless
_exptl_crystal_colour_primary colourless
_exptl_crystal_density_diffrn 1.800
_exptl_crystal_description plate
_exptl_crystal_F_000 876
_exptl_crystal_size_max 0.173
_exptl_crystal_size_mid 0.086
_exptl_crystal_size_min 0.015
_refine_diff_density_max 5.392
_refine_diff_density_min -1.455
_refine_diff_density_rms 0.174
_refine_ls_extinction_method none
_refine_ls_goodness_of_fit_ref 1.042
_refine_ls_hydrogen_treatment constr
_refine_ls_matrix_type full
_refine_ls_number_parameters 483
_refine_ls_number_reflns 106307
_refine_ls_number_restraints 53
_refine_ls_restrained_S_all 1.042
_refine_ls_R_factor_all 0.0513
_refine_ls_R_factor_gt 0.0409
_refine_ls_shift/su_max 0.013
_refine_ls_shift/su_mean 0.001
_refine_ls_structure_factor_coef Fsqd
_refine_ls_weighting_details 'w=1/[\s^2^(Fo^2^)+(0.0423P)^2^+5.9944P] where P=(Fo^2^+2Fc^2^)/3'
_refine_ls_weighting_scheme calc
_refine_ls_wR_factor_gt 0.1029
_refine_ls_wR_factor_ref 0.1069
_reflns_Friedel_coverage 0.000
_reflns_number_gt 90989
_reflns_number_total 106307
_reflns_threshold_expression 'I > 2\s(I)'
_cod_data_source_file d4cc06135g2.cif
_cod_data_source_block cx3190_auto
_cod_database_code 7134148
_shelx_shelxl_version_number 2019/2
_chemical_oxdiff_formula C28H31ClN4PPtS
_shelx_space_group_comment
;
The symmetry employed for this shelxl refinement is uniquely defined
by the following loop, which should always be used as a source of
symmetry information in preference to the above space-group names.
They are only intended as comments.
;
_olex2_refinement_description
;
1. Twinned data refinement
 Scales: 0.903(4)
 0.097(4)
2. Fixed Uiso
 At 1.2 times of:
  All C(H) groups, All C(H,H) groups
 At 1.5 times of:
  All C(H,H,H) groups
3. Restrained distances
 C16-C21 \\sim C16-C21A
 with sigma of 0.02
 C16-C17 \\sim C16-C17A
 with sigma of 0.02
 C19-C20 \\sim C19A-C20A
 with sigma of 0.02
 C19-C18 \\sim C19A-C18A
 with sigma of 0.02
 C21-C20 \\sim C21A-C20A
 with sigma of 0.02
 C17-C18 \\sim C17A-C18A
 with sigma of 0.02
 C16-C20 \\sim C16-C20A
 with sigma of 0.04
 C16-C18 \\sim C16-C18A
 with sigma of 0.04
 C19-C21 \\sim C19A-C21A
 with sigma of 0.04
 C19-C17 \\sim C19A-C17A
 with sigma of 0.04
 C20-C18 \\sim C20A-C18A
 with sigma of 0.04
4. Rigid body (RIGU) restrains
 C19, C21, C17, C20, C18, C19A, C21A, C17A, C20A, C18A
 with sigma for 1-2 distances of 0.001 and sigma for 1-3 distances of 0.001
5. Others
 Sof(C17A)=Sof(H17A)=Sof(C18A)=Sof(H18A)=Sof(C19A)=Sof(H19A)=Sof(C20A)=
 Sof(H20A)=Sof(C21A)=Sof(H21A)=1-FVAR(1)
 Sof(C19)=Sof(H19)=Sof(C21)=Sof(H21)=Sof(C17)=Sof(H17)=Sof(C20)=Sof(H20)=
 Sof(C18)=Sof(H18)=FVAR(1)
6.a Secondary CH2 refined with riding coordinates:
 C5(H5A,H5B), C22(H22A,H22B)
6.b Aromatic/amide H refined with riding coordinates:
 C2(H2), C15(H15), C3(H3), C14(H14), C8(H8), C13(H13), C7(H7), C11(H11),
 C19(H19), C12(H12), C21(H21), C28(H28), C24(H24), C27(H27), C17(H17), C20(H20),
  C25(H25), C18(H18), C26(H26), C17A(H17A), C18A(H18A), C19A(H19A), C20A(H20A),
 C21A(H21A)
6.c Idealised Me refined as rotating group:
 C1(H1A,H1B,H1C), C9(H9A,H9B,H9C), C30(H30A,H30B,H30C)
;
_olex2_submission_special_instructions 'No special instructions were received'
_oxdiff_exptl_absorpt_empirical_details
;
Empirical correction (ABSPACK) includes:
- Absorption correction using spherical harmonics
- Frame scaling
;
_oxdiff_exptl_absorpt_empirical_full_max 1.203
_oxdiff_exptl_absorpt_empirical_full_min 0.803

loop_
_space_group_symop_operation_xyz
'x, y, z'
'-x, -y, -z'

loop_
_atom_site_label
_atom_site_type_symbol
_atom_site_fract_x
_atom_site_fract_y
_atom_site_fract_z
_atom_site_U_iso_or_equiv
_atom_site_adp_type
_atom_site_occupancy
_atom_site_site_symmetry_order
_atom_site_calc_flag
_atom_site_refinement_flags_posn
_atom_site_refinement_flags_adp
_atom_site_refinement_flags_occupancy
_atom_site_disorder_assembly
_atom_site_disorder_group
Pt1 Pt 0.23837(2) 0.26521(2) 0.15186(2) 0.01629(5) Uani 1 1 d . . . . .
P1 P 0.14849(11) 0.26971(10) 0.29281(10) 0.0181(2) Uani 1 1 d . . . . .
S1 S 0.18085(12) 0.52406(10) 0.29331(11) 0.0251(2) Uani 1 1 d . . . . .
F1 F 0.6322(3) 0.3932(3) 0.1590(3) 0.0371(8) Uani 1 1 d . . . . .
F3 F 0.6890(3) 0.2255(3) 0.1574(3) 0.0369(7) Uani 1 1 d . . . . .
F2 F 0.8215(3) 0.3855(3) 0.1420(3) 0.0340(7) Uani 1 1 d . . . . .
F7 F 0.3683(3) 0.7875(3) 0.2094(3) 0.0322(7) Uani 1 1 d . . . . .
F6 F 0.3016(3) 0.9543(3) 0.2095(3) 0.0409(8) Uani 1 1 d . . . . .
F4 F 0.7803(3) 0.3839(3) 0.3025(3) 0.0371(7) Uani 1 1 d . . . . .
F5 F 0.4988(3) 0.9629(3) 0.2088(3) 0.0442(8) Uani 1 1 d . . . . .
F8 F 0.4398(3) 0.9496(3) 0.3593(3) 0.0426(8) Uani 1 1 d . . . . .
N5 N 0.3899(4) 0.2406(3) 0.2466(3) 0.0218(8) Uani 1 1 d . . . . .
N2 N 0.1306(3) 0.3888(3) 0.0011(3) 0.0189(7) Uani 1 1 d . . . . .
N3 N 0.3282(3) 0.3757(3) -0.0077(3) 0.0187(7) Uani 1 1 d . . . . .
N1 N -0.0191(3) 0.2479(3) 0.0060(3) 0.0182(7) Uani 1 1 d . . . . .
C6 C 0.3257(4) 0.2817(4) 0.0367(4) 0.0182(9) Uani 1 1 d . . . . .
N4 N 0.3917(4) 0.2193(3) -0.0100(3) 0.0193(8) Uani 1 1 d . . . . .
C4 C 0.1029(4) 0.3002(4) 0.0502(4) 0.0179(8) Uani 1 1 d . . . . .
C10 C 0.0263(4) 0.1351(4) 0.2759(4) 0.0187(9) Uani 1 1 d . . . . .
C1 C -0.0943(4) 0.1421(4) 0.0261(4) 0.0229(9) Uani 1 1 d . . . . .
H1A H -0.040203 0.097674 0.057324 0.034 Uiso 1 1 calc R U . . .
H1B H -0.153734 0.089844 -0.042414 0.034 Uiso 1 1 calc R U . . .
H1C H -0.139280 0.168131 0.076734 0.034 Uiso 1 1 calc R U . . .
C2 C -0.0687(4) 0.3021(4) -0.0711(4) 0.0217(9) Uani 1 1 d . . . . .
H2 H -0.152816 0.280992 -0.113227 0.026 Uiso 1 1 calc R U . . .
C15 C 0.0464(5) 0.0236(4) 0.2373(4) 0.0245(10) Uani 1 1 d . . . . .
H15 H 0.121598 0.020795 0.221086 0.029 Uiso 1 1 calc R U . . .
C16 C 0.2575(4) 0.2924(4) 0.4247(4) 0.0205(9) Uani 1 1 d D . . . .
C3 C 0.0258(4) 0.3903(4) -0.0741(4) 0.0219(9) Uani 1 1 d . . . . .
H3 H 0.021502 0.443256 -0.119043 0.026 Uiso 1 1 calc R U . . .
C9 C 0.4084(5) 0.1055(4) 0.0078(4) 0.0238(10) Uani 1 1 d . . . . .
H9A H 0.495851 0.117134 0.044543 0.036 Uiso 1 1 calc R U . . .
H9B H 0.383231 0.044594 -0.062137 0.036 Uiso 1 1 calc R U . . .
H9C H 0.357409 0.078413 0.052867 0.036 Uiso 1 1 calc R U . . .
C14 C -0.0436(5) -0.0816(4) 0.2232(4) 0.0276(11) Uani 1 1 d . . . . .
H14 H -0.029548 -0.157168 0.198897 0.033 Uiso 1 1 calc R U . . .
C29 C 0.4756(5) 0.2318(5) 0.3028(4) 0.0253(10) Uani 1 1 d . . . . .
C8 C 0.4371(4) 0.2740(4) -0.0813(4) 0.0225(9) Uani 1 1 d . . . . .
H8 H 0.487632 0.247523 -0.122943 0.027 Uiso 1 1 calc R U . . .
C13 C -0.1544(5) -0.0771(4) 0.2443(4) 0.0297(11) Uani 1 1 d . . . . .
H13 H -0.215914 -0.149889 0.234733 0.036 Uiso 1 1 calc R U . . .
C7 C 0.3962(4) 0.3722(4) -0.0807(4) 0.0215(9) Uani 1 1 d . . . . .
H7 H 0.411360 0.427568 -0.122225 0.026 Uiso 1 1 calc R U . . .
C5 C 0.2572(4) 0.4591(4) 0.0180(4) 0.0213(9) Uani 1 1 d . . . . .
H5A H 0.293694 0.508404 0.094273 0.026 Uiso 1 1 calc R U . . .
H5B H 0.258465 0.513763 -0.029483 0.026 Uiso 1 1 calc R U . . .
C22 C 0.0784(4) 0.3932(4) 0.3103(4) 0.0217(9) Uani 1 1 d . . . . .
H22A H -0.003793 0.370300 0.255878 0.026 Uiso 1 1 calc R U . . .
H22B H 0.066893 0.411751 0.383447 0.026 Uiso 1 1 calc R U . . .
C11 C -0.0850(4) 0.1384(4) 0.2964(4) 0.0221(9) Uani 1 1 d . . . . .
H11 H -0.099084 0.213555 0.322343 0.027 Uiso 1 1 calc R U . . .
C23 C 0.1291(5) 0.6431(4) 0.3545(4) 0.0215(9) Uani 1 1 d . . . . .
C19 C 0.4267(18) 0.3159(12) 0.6219(13) 0.030(3) Uani 0.683(18) 1 d D . P A 1
H19 H 0.490210 0.326397 0.686314 0.036 Uiso 0.683(18) 1 calc R U P A 1
C30 C 0.5830(5) 0.2221(5) 0.3798(5) 0.0341(12) Uani 1 1 d . . . . .
H30A H 0.642719 0.203250 0.342003 0.051 Uiso 1 1 calc R U . . .
H30B H 0.556514 0.157809 0.413037 0.051 Uiso 1 1 calc R U . . .
H30C H 0.621942 0.298579 0.436329 0.051 Uiso 1 1 calc R U . . .
C12 C -0.1764(5) 0.0312(4) 0.2790(4) 0.0284(11) Uani 1 1 d . . . . .
H12 H -0.253729 0.033242 0.291101 0.034 Uiso 1 1 calc R U . . .
C21 C 0.2965(9) 0.1965(9) 0.4478(8) 0.0204(19) Uani 0.683(18) 1 d D . P A 1
H21 H 0.265475 0.120615 0.394907 0.025 Uiso 0.683(18) 1 calc R U P A 1
C28 C 0.2131(5) 0.7577(4) 0.3866(4) 0.0278(11) Uani 1 1 d . . . . .
H28 H 0.293638 0.767566 0.377787 0.033 Uiso 1 1 calc R U . . .
B2 B 0.4030(5) 0.9143(5) 0.2471(5) 0.0262(11) Uani 1 1 d . . . . .
C24 C 0.0111(5) 0.6282(5) 0.3673(4) 0.0288(11) Uani 1 1 d . . . . .
H24 H -0.046550 0.550326 0.345379 0.035 Uiso 1 1 calc R U . . .
C27 C 0.1799(6) 0.8559(5) 0.4306(5) 0.0385(14) Uani 1 1 d . . . . .
H27 H 0.237242 0.933839 0.451966 0.046 Uiso 1 1 calc R U . . .
C17 C 0.2961(9) 0.4008(7) 0.5050(7) 0.026(2) Uani 0.683(18) 1 d D . P A 1
H17 H 0.265076 0.465800 0.492175 0.032 Uiso 0.683(18) 1 calc R U P A 1
C20 C 0.3794(12) 0.2077(10) 0.5459(9) 0.024(2) Uani 0.683(18) 1 d D . P A 1
H20 H 0.403269 0.139713 0.560271 0.029 Uiso 0.683(18) 1 calc R U P A 1
C25 C -0.0217(6) 0.7296(5) 0.4127(5) 0.0387(14) Uani 1 1 d . . . . .
H25 H -0.101966 0.720949 0.421895 0.046 Uiso 1 1 calc R U . . .
B1 B 0.7292(6) 0.3463(5) 0.1918(5) 0.0292(12) Uani 1 1 d . . . . .
C18 C 0.3796(10) 0.4141(7) 0.6036(7) 0.032(2) Uani 0.683(18) 1 d D . P A 1
H18 H 0.405482 0.487920 0.658870 0.039 Uiso 0.683(18) 1 calc R U P A 1
C26 C 0.0630(7) 0.8421(5) 0.4442(5) 0.0455(17) Uani 1 1 d . . . . .
H26 H 0.040928 0.910771 0.475515 0.055 Uiso 1 1 calc R U . . .
C17A C 0.357(2) 0.4013(15) 0.4731(18) 0.039(6) Uani 0.317(18) 1 d D . P A 2
H17A H 0.360599 0.463586 0.437768 0.047 Uiso 0.317(18) 1 calc R U P A 2
C18A C 0.446(2) 0.4199(17) 0.5688(19) 0.047(7) Uani 0.317(18) 1 d D . P A 2
H18A H 0.515999 0.489489 0.595172 0.056 Uiso 0.317(18) 1 calc R U P A 2
C19A C 0.432(6) 0.333(3) 0.626(4) 0.053(11) Uani 0.317(18) 1 d D . P A 2
H19A H 0.471639 0.353121 0.701614 0.063 Uiso 0.317(18) 1 calc R U P A 2
C20A C 0.358(3) 0.219(3) 0.570(3) 0.047(9) Uani 0.317(18) 1 d D . P A 2
H20A H 0.369938 0.151617 0.595756 0.057 Uiso 0.317(18) 1 calc R U P A 2
C21A C 0.265(2) 0.203(2) 0.473(2) 0.034(5) Uani 0.317(18) 1 d D . P A 2
H21A H 0.204517 0.126229 0.441009 0.040 Uiso 0.317(18) 1 calc R U P A 2

loop_
_atom_site_aniso_label
_atom_site_aniso_U_11
_atom_site_aniso_U_22
_atom_site_aniso_U_33
_atom_site_aniso_U_23
_atom_site_aniso_U_13
_atom_site_aniso_U_12
Pt1 0.01536(9) 0.01855(8) 0.01646(9) 0.00704(6) 0.00379(6) 0.00658(6)
P1 0.0178(6) 0.0197(5) 0.0191(6) 0.0075(4) 0.0056(4) 0.0075(4)
S1 0.0256(6) 0.0217(5) 0.0327(7) 0.0102(5) 0.0128(5) 0.0089(5)
F1 0.0274(17) 0.0376(17) 0.049(2) 0.0182(15) 0.0058(15) 0.0149(14)
F3 0.0324(17) 0.0377(17) 0.0340(19) 0.0000(14) 0.0047(14) 0.0113(14)
F2 0.0293(17) 0.0418(17) 0.0360(19) 0.0215(14) 0.0114(14) 0.0084(14)
F7 0.0274(16) 0.0338(16) 0.0384(19) 0.0110(13) 0.0121(14) 0.0113(13)
F6 0.0296(17) 0.0432(18) 0.046(2) 0.0069(15) -0.0001(15) 0.0183(15)
F4 0.0345(18) 0.0426(18) 0.0299(18) 0.0133(14) 0.0051(14) 0.0042(14)
F5 0.0375(19) 0.0435(19) 0.055(2) 0.0123(16) 0.0270(18) 0.0057(15)
F8 0.046(2) 0.0459(18) 0.0253(18) 0.0111(14) 0.0010(15) 0.0000(16)
N5 0.0180(19) 0.0258(19) 0.026(2) 0.0129(16) 0.0081(16) 0.0077(16)
N2 0.0182(19) 0.0210(18) 0.020(2) 0.0082(15) 0.0059(15) 0.0086(15)
N3 0.0177(18) 0.0200(17) 0.021(2) 0.0085(15) 0.0054(15) 0.0070(15)
N1 0.0186(19) 0.0201(17) 0.0166(19) 0.0053(14) 0.0038(15) 0.0078(15)
C6 0.0109(19) 0.020(2) 0.022(2) 0.0089(17) 0.0002(17) 0.0034(16)
N4 0.0180(19) 0.0205(18) 0.022(2) 0.0073(15) 0.0062(15) 0.0086(15)
C4 0.017(2) 0.022(2) 0.017(2) 0.0066(16) 0.0052(17) 0.0096(17)
C10 0.020(2) 0.021(2) 0.015(2) 0.0066(16) 0.0037(17) 0.0057(17)
C1 0.021(2) 0.026(2) 0.020(2) 0.0090(18) 0.0032(18) 0.0033(18)
C2 0.022(2) 0.028(2) 0.019(2) 0.0091(18) 0.0039(18) 0.0134(19)
C15 0.026(3) 0.026(2) 0.023(3) 0.0075(19) 0.009(2) 0.009(2)
C16 0.020(2) 0.022(2) 0.018(2) 0.0058(17) 0.0040(18) 0.0060(17)
C3 0.024(2) 0.025(2) 0.021(2) 0.0084(18) 0.0046(19) 0.0145(19)
C9 0.026(2) 0.025(2) 0.025(3) 0.0101(19) 0.007(2) 0.0134(19)
C14 0.035(3) 0.018(2) 0.025(3) 0.0040(18) 0.004(2) 0.006(2)
C29 0.022(2) 0.035(3) 0.024(3) 0.014(2) 0.010(2) 0.010(2)
C8 0.018(2) 0.028(2) 0.023(2) 0.0078(19) 0.0074(18) 0.0070(18)
C13 0.028(3) 0.026(2) 0.026(3) 0.010(2) 0.000(2) -0.002(2)
C7 0.017(2) 0.026(2) 0.019(2) 0.0080(18) 0.0045(18) 0.0014(18)
C5 0.021(2) 0.019(2) 0.025(2) 0.0073(17) 0.0062(19) 0.0073(17)
C22 0.021(2) 0.021(2) 0.026(3) 0.0084(18) 0.0082(19) 0.0075(18)
C11 0.022(2) 0.023(2) 0.024(2) 0.0097(18) 0.0055(19) 0.0091(18)
C23 0.031(3) 0.018(2) 0.016(2) 0.0054(16) 0.0035(19) 0.0101(18)
C19 0.033(6) 0.031(4) 0.019(4) 0.004(3) -0.002(3) 0.012(4)
C30 0.024(3) 0.043(3) 0.035(3) 0.014(2) 0.001(2) 0.013(2)
C12 0.019(2) 0.033(3) 0.032(3) 0.013(2) 0.005(2) 0.006(2)
C21 0.022(4) 0.021(3) 0.016(4) 0.004(3) 0.001(3) 0.008(3)
C28 0.036(3) 0.024(2) 0.019(2) 0.0094(19) 0.001(2) 0.005(2)
B2 0.021(3) 0.033(3) 0.027(3) 0.011(2) 0.006(2) 0.010(2)
C24 0.033(3) 0.027(2) 0.029(3) 0.009(2) 0.011(2) 0.012(2)
C27 0.064(4) 0.019(2) 0.027(3) 0.007(2) 0.004(3) 0.011(2)
C17 0.027(4) 0.026(4) 0.024(3) 0.005(3) 0.004(3) 0.010(3)
C20 0.027(4) 0.025(4) 0.020(4) 0.009(3) -0.001(3) 0.010(3)
C25 0.055(4) 0.046(3) 0.035(3) 0.020(3) 0.024(3) 0.034(3)
B1 0.023(3) 0.033(3) 0.030(3) 0.012(2) 0.005(2) 0.006(2)
C18 0.039(5) 0.027(3) 0.023(4) 0.001(3) -0.002(3) 0.010(3)
C26 0.081(5) 0.038(3) 0.028(3) 0.010(2) 0.016(3) 0.036(3)
C17A 0.041(12) 0.026(8) 0.041(9) 0.012(6) -0.003(8) 0.003(7)
C18A 0.048(11) 0.035(8) 0.044(9) 0.011(6) -0.008(8) 0.006(7)
C19A 0.061(17) 0.037(9) 0.047(10) 0.015(8) -0.005(10) 0.008(9)
C20A 0.056(15) 0.033(9) 0.047(12) 0.017(8) 0.000(11) 0.013(8)
C21A 0.034(11) 0.035(10) 0.036(10) 0.017(8) 0.013(8) 0.009(8)

loop_
_atom_type_symbol
_atom_type_description
_atom_type_scat_dispersion_real
_atom_type_scat_dispersion_imag
_atom_type_scat_source
C C 0.0033 0.0016 'International Tables Vol C Tables 4.2.6.8 and 6.1.1.4'
H H 0.0000 0.0000 'International Tables Vol C Tables 4.2.6.8 and 6.1.1.4'
B B 0.0013 0.0007 'International Tables Vol C Tables 4.2.6.8 and 6.1.1.4'
F F 0.0171 0.0103 'International Tables Vol C Tables 4.2.6.8 and 6.1.1.4'
N N 0.0061 0.0033 'International Tables Vol C Tables 4.2.6.8 and 6.1.1.4'
P P 0.1023 0.0942 'International Tables Vol C Tables 4.2.6.8 and 6.1.1.4'
Pt Pt -1.7033 8.3905 'International Tables Vol C Tables 4.2.6.8 and 6.1.1.4'
S S 0.1246 0.1234 'International Tables Vol C Tables 4.2.6.8 and 6.1.1.4'

loop_
_exptl_crystal_face_index_h
_exptl_crystal_face_index_k
_exptl_crystal_face_index_l
_exptl_crystal_face_perp_dist
1 1 -1 0.0537
-1 1 0 0.0311
0 -1 0 0.0189
0 0 1 0.0074
0 0 -1 0.0074

loop_
_geom_angle_atom_site_label_1
_geom_angle_atom_site_label_2
_geom_angle_atom_site_label_3
_geom_angle
_geom_angle_site_symmetry_1
_geom_angle_site_symmetry_3
_geom_angle_publ_flag
N5 Pt1 P1 89.57(12) . . ?
N5 Pt1 C6 90.12(16) . . ?
C6 Pt1 P1 173.46(12) . . ?
C4 Pt1 P1 96.33(13) . . ?
C4 Pt1 N5 173.06(17) . . ?
C4 Pt1 C6 83.60(17) . . ?
C10 P1 Pt1 115.04(16) . . ?
C10 P1 C16 104.7(2) . . ?
C10 P1 C22 105.5(2) . . ?
C16 P1 Pt1 114.09(16) . . ?
C16 P1 C22 105.3(2) . . ?
C22 P1 Pt1 111.28(16) . . ?
C23 S1 C22 102.2(2) . . ?
C29 N5 Pt1 176.8(4) . . ?
C4 N2 C3 110.9(4) . . ?
C4 N2 C5 122.3(4) . . ?
C3 N2 C5 126.4(4) . . ?
C6 N3 C7 111.0(4) . . ?
C6 N3 C5 120.6(4) . . ?
C7 N3 C5 128.3(4) . . ?
C4 N1 C1 127.0(4) . . ?
C4 N1 C2 111.0(4) . . ?
C2 N1 C1 121.9(4) . . ?
N3 C6 Pt1 120.6(3) . . ?
N4 C6 Pt1 134.4(3) . . ?
N4 C6 N3 105.0(4) . . ?
C6 N4 C9 124.8(4) . . ?
C6 N4 C8 110.7(4) . . ?
C8 N4 C9 124.4(4) . . ?
N2 C4 Pt1 120.0(3) . . ?
N1 C4 Pt1 134.8(3) . . ?
N1 C4 N2 104.9(4) . . ?
C15 C10 P1 117.4(4) . . ?
C11 C10 P1 122.9(3) . . ?
C11 C10 C15 119.8(4) . . ?
N1 C1 H1A 109.5 . . ?
N1 C1 H1B 109.5 . . ?
N1 C1 H1C 109.5 . . ?
H1A C1 H1B 109.5 . . ?
H1A C1 H1C 109.5 . . ?
H1B C1 H1C 109.5 . . ?
N1 C2 H2 126.7 . . ?
C3 C2 N1 106.7(4) . . ?
C3 C2 H2 126.7 . . ?
C10 C15 H15 120.1 . . ?
C14 C15 C10 119.7(5) . . ?
C14 C15 H15 120.1 . . ?
C21 C16 P1 118.9(5) . . ?
C21 C16 C17 119.0(6) . . ?
C17 C16 P1 122.0(4) . . ?
C17A C16 P1 120.4(8) . . ?
C21A C16 P1 123.2(11) . . ?
C21A C16 C17A 115.4(14) . . ?
N2 C3 H3 126.7 . . ?
C2 C3 N2 106.6(4) . . ?
C2 C3 H3 126.7 . . ?
N4 C9 H9A 109.5 . . ?
N4 C9 H9B 109.5 . . ?
N4 C9 H9C 109.5 . . ?
H9A C9 H9B 109.5 . . ?
H9A C9 H9C 109.5 . . ?
H9B C9 H9C 109.5 . . ?
C15 C14 H14 120.0 . . ?
C15 C14 C13 120.0(5) . . ?
C13 C14 H14 120.0 . . ?
N5 C29 C30 176.9(6) . . ?
N4 C8 H8 126.4 . . ?
C7 C8 N4 107.2(4) . . ?
C7 C8 H8 126.4 . . ?
C14 C13 H13 119.6 . . ?
C12 C13 C14 120.8(5) . . ?
C12 C13 H13 119.6 . . ?
N3 C7 H7 127.0 . . ?
C8 C7 N3 106.1(4) . . ?
C8 C7 H7 127.0 . . ?
N2 C5 N3 108.0(3) . . ?
N2 C5 H5A 110.1 . . ?
N2 C5 H5B 110.1 . . ?
N3 C5 H5A 110.1 . . ?
N3 C5 H5B 110.1 . . ?
H5A C5 H5B 108.4 . . ?
P1 C22 H22A 110.1 . . ?
P1 C22 H22B 110.1 . . ?
S1 C22 P1 108.2(2) . . ?
S1 C22 H22A 110.1 . . ?
S1 C22 H22B 110.1 . . ?
H22A C22 H22B 108.4 . . ?
C10 C11 H11 120.1 . . ?
C10 C11 C12 119.9(4) . . ?
C12 C11 H11 120.1 . . ?
C28 C23 S1 115.8(4) . . ?
C24 C23 S1 124.0(4) . . ?
C24 C23 C28 120.1(4) . . ?
C20 C19 H19 120.5 . . ?
C20 C19 C18 119.0(12) . . ?
C18 C19 H19 120.5 . . ?
C29 C30 H30A 109.5 . . ?
C29 C30 H30B 109.5 . . ?
C29 C30 H30C 109.5 . . ?
H30A C30 H30B 109.5 . . ?
H30A C30 H30C 109.5 . . ?
H30B C30 H30C 109.5 . . ?
C13 C12 C11 119.9(5) . . ?
C13 C12 H12 120.0 . . ?
C11 C12 H12 120.0 . . ?
C16 C21 H21 119.1 . . ?
C16 C21 C20 121.8(8) . . ?
C20 C21 H21 119.1 . . ?
C23 C28 H28 119.9 . . ?
C27 C28 C23 120.2(5) . . ?
C27 C28 H28 119.9 . . ?
F6 B2 F7 109.0(4) . . ?
F5 B2 F7 109.4(4) . . ?
F5 B2 F6 109.7(4) . . ?
F5 B2 F8 110.1(5) . . ?
F8 B2 F7 109.8(4) . . ?
F8 B2 F6 108.9(5) . . ?
C23 C24 H24 120.4 . . ?
C23 C24 C25 119.1(5) . . ?
C25 C24 H24 120.4 . . ?
C28 C27 H27 119.9 . . ?
C28 C27 C26 120.2(5) . . ?
C26 C27 H27 119.9 . . ?
C16 C17 H17 120.0 . . ?
C18 C17 C16 120.0(6) . . ?
C18 C17 H17 120.0 . . ?
C19 C20 C21 120.1(10) . . ?
C19 C20 H20 120.0 . . ?
C21 C20 H20 120.0 . . ?
C24 C25 H25 120.1 . . ?
C26 C25 C24 119.8(6) . . ?
C26 C25 H25 120.1 . . ?
F1 B1 F2 108.4(4) . . ?
F3 B1 F1 109.6(5) . . ?
F3 B1 F2 107.6(5) . . ?
F3 B1 F4 110.4(4) . . ?
F4 B1 F1 111.5(5) . . ?
F4 B1 F2 109.2(4) . . ?
C19 C18 H18 120.2 . . ?
C17 C18 C19 119.7(9) . . ?
C17 C18 H18 120.2 . . ?
C27 C26 H26 119.7 . . ?
C25 C26 C27 120.6(5) . . ?
C25 C26 H26 119.7 . . ?
C16 C17A H17A 118.6 . . ?
C18A C17A C16 122.9(15) . . ?
C18A C17A H17A 118.6 . . ?
C17A C18A H18A 121.0 . . ?
C17A C18A C19A 118(2) . . ?
C19A C18A H18A 121.0 . . ?
C18A C19A H19A 120.9 . . ?
C20A C19A C18A 118(4) . . ?
C20A C19A H19A 120.9 . . ?
C19A C20A H20A 120.8 . . ?
C19A C20A C21A 118(3) . . ?
C21A C20A H20A 120.8 . . ?
C16 C21A C20A 122(2) . . ?
C16 C21A H21A 118.8 . . ?
C20A C21A H21A 118.8 . . ?

loop_
_geom_bond_atom_site_label_1
_geom_bond_atom_site_label_2
_geom_bond_distance
_geom_bond_site_symmetry_2
_geom_bond_publ_flag
Pt1 P1 2.3276(12) . ?
Pt1 N5 2.023(4) . ?
Pt1 C6 2.027(5) . ?
Pt1 C4 1.995(4) . ?
P1 C10 1.812(5) . ?
P1 C16 1.824(5) . ?
P1 C22 1.829(4) . ?
S1 C22 1.816(5) . ?
S1 C23 1.771(5) . ?
F1 B1 1.385(7) . ?
F3 B1 1.344(7) . ?
F2 B1 1.420(7) . ?
F7 B2 1.412(6) . ?
F6 B2 1.389(6) . ?
F4 B1 1.375(7) . ?
F5 B2 1.381(7) . ?
F8 B2 1.385(7) . ?
N5 C29 1.133(6) . ?
N2 C4 1.361(6) . ?
N2 C3 1.384(6) . ?
N2 C5 1.453(6) . ?
N3 C6 1.360(5) . ?
N3 C7 1.377(6) . ?
N3 C5 1.459(6) . ?
N1 C4 1.340(6) . ?
N1 C1 1.466(6) . ?
N1 C2 1.394(5) . ?
C6 N4 1.341(6) . ?
N4 C9 1.464(5) . ?
N4 C8 1.381(6) . ?
C10 C15 1.406(6) . ?
C10 C11 1.383(7) . ?
C1 H1A 0.9800 . ?
C1 H1B 0.9800 . ?
C1 H1C 0.9800 . ?
C2 H2 0.9500 . ?
C2 C3 1.346(7) . ?
C15 H15 0.9500 . ?
C15 C14 1.379(7) . ?
C16 C21 1.379(11) . ?
C16 C17 1.389(9) . ?
C16 C17A 1.427(19) . ?
C16 C21A 1.36(2) . ?
C3 H3 0.9500 . ?
C9 H9A 0.9800 . ?
C9 H9B 0.9800 . ?
C9 H9C 0.9800 . ?
C14 H14 0.9500 . ?
C14 C13 1.385(8) . ?
C29 C30 1.456(7) . ?
C8 H8 0.9500 . ?
C8 C7 1.353(6) . ?
C13 H13 0.9500 . ?
C13 C12 1.372(7) . ?
C7 H7 0.9500 . ?
C5 H5A 0.9900 . ?
C5 H5B 0.9900 . ?
C22 H22A 0.9900 . ?
C22 H22B 0.9900 . ?
C11 H11 0.9500 . ?
C11 C12 1.395(7) . ?
C23 C28 1.395(7) . ?
C23 C24 1.392(7) . ?
C19 H19 0.9500 . ?
C19 C20 1.358(14) . ?
C19 C18 1.434(18) . ?
C30 H30A 0.9800 . ?
C30 H30B 0.9800 . ?
C30 H30C 0.9800 . ?
C12 H12 0.9500 . ?
C21 H21 0.9500 . ?
C21 C20 1.381(11) . ?
C28 H28 0.9500 . ?
C28 C27 1.366(8) . ?
C24 H24 0.9500 . ?
C24 C25 1.401(7) . ?
C27 H27 0.9500 . ?
C27 C26 1.384(10) . ?
C17 H17 0.9500 . ?
C17 C18 1.384(10) . ?
C20 H20 0.9500 . ?
C25 H25 0.9500 . ?
C25 C26 1.380(9) . ?
C18 H18 0.9500 . ?
C26 H26 0.9500 . ?
C17A H17A 0.9500 . ?
C17A C18A 1.38(2) . ?
C18A H18A 0.9500 . ?
C18A C19A 1.40(4) . ?
C19A H19A 0.9500 . ?
C19A C20A 1.37(3) . ?
C20A H20A 0.9500 . ?
C20A C21A 1.42(3) . ?
C21A H21A 0.9500 . ?

loop_
_geom_torsion_atom_site_label_1
_geom_torsion_atom_site_label_2
_geom_torsion_atom_site_label_3
_geom_torsion_atom_site_label_4
_geom_torsion
_geom_torsion_site_symmetry_1
_geom_torsion_site_symmetry_2
_geom_torsion_site_symmetry_3
_geom_torsion_site_symmetry_4
_geom_torsion_publ_flag
Pt1 P1 C10 C15 43.3(4) . . . . ?
Pt1 P1 C10 C11 -135.0(4) . . . . ?
Pt1 P1 C16 C21 -77.5(6) . . . . ?
Pt1 P1 C16 C17 106.9(6) . . . . ?
Pt1 P1 C16 C17A 63.3(14) . . . . ?
Pt1 P1 C16 C21A -104.6(15) . . . . ?
Pt1 P1 C22 S1 -40.3(3) . . . . ?
Pt1 C6 N4 C9 6.2(7) . . . . ?
Pt1 C6 N4 C8 -176.7(4) . . . . ?
P1 C10 C15 C14 179.9(4) . . . . ?
P1 C10 C11 C12 178.3(4) . . . . ?
P1 C16 C21 C20 179.7(8) . . . . ?
P1 C16 C17 C18 -179.6(7) . . . . ?
P1 C16 C17A C18A -175.5(18) . . . . ?
P1 C16 C21A C20A 173.2(19) . . . . ?
S1 C23 C28 C27 177.4(4) . . . . ?
S1 C23 C24 C25 -177.3(4) . . . . ?
N3 C6 N4 C9 -176.0(4) . . . . ?
N3 C6 N4 C8 1.1(5) . . . . ?
N1 C2 C3 N2 -0.3(5) . . . . ?
C6 N3 C7 C8 -0.2(5) . . . . ?
C6 N3 C5 N2 -50.8(5) . . . . ?
C6 N4 C8 C7 -1.2(5) . . . . ?
N4 C8 C7 N3 0.8(5) . . . . ?
C4 N2 C3 C2 0.6(5) . . . . ?
C4 N2 C5 N3 54.8(6) . . . . ?
C4 N1 C2 C3 0.0(5) . . . . ?
C10 P1 C16 C21 49.1(6) . . . . ?
C10 P1 C16 C17 -126.5(6) . . . . ?
C10 P1 C16 C17A -170.0(14) . . . . ?
C10 P1 C16 C21A 22.0(15) . . . . ?
C10 P1 C22 S1 -165.7(2) . . . . ?
C10 C15 C14 C13 1.6(7) . . . . ?
C10 C11 C12 C13 1.7(7) . . . . ?
C1 N1 C4 Pt1 2.8(7) . . . . ?
C1 N1 C4 N2 176.0(4) . . . . ?
C1 N1 C2 C3 -175.9(4) . . . . ?
C2 N1 C4 Pt1 -172.8(4) . . . . ?
C2 N1 C4 N2 0.3(5) . . . . ?
C15 C10 C11 C12 0.1(7) . . . . ?
C15 C14 C13 C12 0.3(8) . . . . ?
C16 P1 C10 C15 -82.8(4) . . . . ?
C16 P1 C10 C11 99.0(4) . . . . ?
C16 P1 C22 S1 83.9(3) . . . . ?
C16 C21 C20 C19 -1.3(19) . . . . ?
C16 C17 C18 C19 0.6(16) . . . . ?
C16 C17A C18A C19A -7(5) . . . . ?
C3 N2 C4 Pt1 173.8(3) . . . . ?
C3 N2 C4 N1 -0.6(5) . . . . ?
C3 N2 C5 N3 -116.6(5) . . . . ?
C9 N4 C8 C7 175.9(4) . . . . ?
C14 C13 C12 C11 -2.0(8) . . . . ?
C7 N3 C6 Pt1 177.6(3) . . . . ?
C7 N3 C6 N4 -0.6(5) . . . . ?
C7 N3 C5 N2 124.2(5) . . . . ?
C5 N2 C4 Pt1 1.2(6) . . . . ?
C5 N2 C4 N1 -173.2(4) . . . . ?
C5 N2 C3 C2 172.8(4) . . . . ?
C5 N3 C6 Pt1 -6.6(6) . . . . ?
C5 N3 C6 N4 175.3(4) . . . . ?
C5 N3 C7 C8 -175.6(4) . . . . ?
C22 P1 C10 C15 166.4(4) . . . . ?
C22 P1 C10 C11 -11.9(5) . . . . ?
C22 P1 C16 C21 160.1(6) . . . . ?
C22 P1 C16 C17 -15.5(7) . . . . ?
C22 P1 C16 C17A -59.0(14) . . . . ?
C22 P1 C16 C21A 133.0(15) . . . . ?
C22 S1 C23 C28 159.6(4) . . . . ?
C22 S1 C23 C24 -23.1(5) . . . . ?
C11 C10 C15 C14 -1.8(7) . . . . ?
C23 S1 C22 P1 -161.7(2) . . . . ?
C23 C28 C27 C26 0.3(8) . . . . ?
C23 C24 C25 C26 -0.1(8) . . . . ?
C21 C16 C17 C18 4.8(11) . . . . ?
C28 C23 C24 C25 -0.2(7) . . . . ?
C28 C27 C26 C25 -0.6(9) . . . . ?
C24 C23 C28 C27 0.0(7) . . . . ?
C24 C25 C26 C27 0.4(9) . . . . ?
C17 C16 C21 C20 -4.6(13) . . . . ?
C20 C19 C18 C17 -6(2) . . . . ?
C18 C19 C20 C21 7(2) . . . . ?
C17A C16 C21A C20A 5(3) . . . . ?
C17A C18A C19A C20A 23(7) . . . . ?
C18A C19A C20A C21A -25(7) . . . . ?
C19A C20A C21A C16 11(5) . . . . ?
C21A C16 C17A C18A -7(3) . . . . ?

loop_
_twin_individual_id
_twin_individual_mass_fraction_refined
1 0.903(4)
2 0.097(4)

loop_
_exptl_oxdiff_crystal_face_indexfrac_h
_exptl_oxdiff_crystal_face_indexfrac_k
_exptl_oxdiff_crystal_face_indexfrac_l
_exptl_oxdiff_crystal_face_x
_exptl_oxdiff_crystal_face_y
_exptl_oxdiff_crystal_face_z
0.9999 1.0000 -1.0005 0.0498 0.0777 -0.0374
-1.0001 0.9997 0.0002 -0.0105 -0.0293 -0.0708
-0.0000 -0.9996 0.0000 0.0073 -0.0341 0.0535
0.0002 -0.0004 1.0003 -0.0540 0.0198 0.0012
-0.0002 0.0004 -1.0003 0.0540 -0.0198 -0.0012
